data_1550680
loop_
_publ_author_name
'Mandal, Debdeep'
'Sobottka, Sebastian'
'Dolai, Ramapada'
'Maiti, Avijit'
'Dhara, Debabrata'
'Kalita, Pankaj'
'Narayanan, Ramakirushnan Surya'
'Chandrasekhar, Vadapalli'
'Sarkar, Biprajit'
'Jana, Anukul'

_publ_section_title
;
 Direct Access to 2-Aryl Substituted Pyrrolinium Salts for Carbon Centre
 Based Radicals without Pyrrolidine-2-Ylidene alias
 cyclic(Alkyl)(Amino)Carbene (CAAC) as a Precursor
;
_journal_name_full 'Chemical Science'
_journal_paper_doi 10.1039/C8SC05477K
_journal_year 2019
_chemical_formula_moiety '4(C F3 O3 S), 2(C F3.5 O3 S), 4(C21 H34 N), 2(C24 H33 N)'
_chemical_formula_sum 'C138 H202 F19 N6 O18 S6'
_chemical_formula_weight 2786.40
_space_group_crystal_system monoclinic
_space_group_IT_number 12
_space_group_name_Hall '-I 2y'
_space_group_name_H-M_alt 'I 1 2/m 1'
_symmetry_space_group_name_Hall '-I 2y'
_symmetry_space_group_name_H-M 'I 1 2/m 1'
_atom_sites_solution_hydrogens mixed
_atom_sites_solution_primary dual
_audit_creation_date 2018-09-16
_audit_creation_method
;
Olex2 1.2
(compiled 2018.05.29 svn.r3508 for OlexSys, GUI svn.r5506)
;
_audit_update_record
;
2018-09-16 deposited with the CCDC.    2019-02-28 downloaded from the CCDC.
;
_cell_angle_alpha 90
_cell_angle_beta 97.509(4)
_cell_angle_gamma 90
_cell_formula_units_Z 2
_cell_length_a 18.9188(12)
_cell_length_b 10.3807(6)
_cell_length_c 35.7997(16)
_cell_measurement_reflns_used 9888
_cell_measurement_temperature 293(2)
_cell_measurement_theta_max 26.6270
_cell_measurement_theta_min 2.9340
_cell_volume 6970.4(7)
_computing_cell_refinement 'CrysAlisPro 1.171.39.29d (Rigaku OD, 2017)'
_computing_data_collection 'CrysAlisPro 1.171.39.29d (Rigaku OD, 2017)'
_computing_data_reduction 'CrysAlisPro 1.171.39.29d (Rigaku OD, 2017)'
_computing_molecular_graphics 'Olex2 (Dolomanov et al., 2009)'
_computing_publication_material 'Olex2 (Dolomanov et al., 2009)'
_computing_structure_refinement 'ShelXL (Sheldrick, 2015)'
_computing_structure_solution 'ShelXT (Sheldrick, 2015)'
_diffrn_ambient_temperature 293(2)
_diffrn_detector 'CCD plate'
_diffrn_measured_fraction_theta_full 0.998
_diffrn_measured_fraction_theta_max 0.995
_diffrn_measurement_details
;
List of Runs (angles in degrees, time in seconds):

  # Type    Start    End  Width  t~exp~   \w     \q     \k     \f   Frames
#--------------------------------------------------------------------------
  1  \w    -84.00 -57.00   1.00  144.49    --    3.60 -53.00  63.00   27
  2  \w     14.00  40.00   1.00  144.49    --    3.60  53.00-151.00   26
  3  \w    -58.00 -33.00   1.00  144.49    --   -3.90 -53.00  63.00   25
  4  \w      2.00  27.00   1.00  144.49    --   -3.90  53.00-151.00   25
  5  \w     10.00  35.00   1.00  144.49    --    3.60 -82.00 -60.00   25
  6  \w    -51.00  93.00   1.00  144.49    --    3.60  19.00   0.00  144
  7  \w    -26.00   0.00   1.00  144.49    --   -3.90  57.00 120.00   26
  8  \w    -30.00  18.00   1.00  144.49    --   -3.90 -82.00  90.00   48
  9  \w    -34.00  21.00   1.00  144.49    --   -3.90 -77.00 150.00   55
 10  \w    -60.00 -13.00   1.00  144.49    --   -3.90 -82.00  30.00   47
;
_diffrn_measurement_device 'four-circle diffractometer'
_diffrn_measurement_device_type 'XtaLAB AFC12 (RINC): Kappa single'
_diffrn_measurement_method '\w scans'
_diffrn_orient_matrix_type 'CrysAlisPro convention (1999,Acta A55,543-557)'
_diffrn_orient_matrix_UB_11 0.0333059000
_diffrn_orient_matrix_UB_12 0.0311503000
_diffrn_orient_matrix_UB_13 0.0048304000
_diffrn_orient_matrix_UB_21 0.0133668000
_diffrn_orient_matrix_UB_22 -0.0309506000
_diffrn_orient_matrix_UB_23 -0.0152994000
_diffrn_orient_matrix_UB_31 -0.0119725000
_diffrn_orient_matrix_UB_32 0.0523476000
_diffrn_orient_matrix_UB_33 -0.0119143000
_diffrn_radiation_monochromator graphite
_diffrn_radiation_probe x-ray
_diffrn_radiation_type MoK\a
_diffrn_radiation_wavelength 0.71073
_diffrn_reflns_av_R_equivalents 0.1046
_diffrn_reflns_av_unetI/netI 0.0686
_diffrn_reflns_Laue_measured_fraction_full 0.998
_diffrn_reflns_Laue_measured_fraction_max 0.995
_diffrn_reflns_limit_h_max 23
_diffrn_reflns_limit_h_min -23
_diffrn_reflns_limit_k_max 12
_diffrn_reflns_limit_k_min -13
_diffrn_reflns_limit_l_max 44
_diffrn_reflns_limit_l_min -44
_diffrn_reflns_number 47739
_diffrn_reflns_point_group_measured_fraction_full 0.998
_diffrn_reflns_point_group_measured_fraction_max 0.995
_diffrn_reflns_theta_full 25.242
_diffrn_reflns_theta_max 26.499
_diffrn_reflns_theta_min 2.583
_diffrn_source 'fine-focus sealed X-ray tube'
_diffrn_source_type 'Enhance (Mo) X-ray Source'
_exptl_absorpt_coefficient_mu 0.189
_exptl_absorpt_correction_T_max 1.00000
_exptl_absorpt_correction_T_min 0.30974
_exptl_absorpt_correction_type multi-scan
_exptl_absorpt_process_details
;
CrysAlisPro 1.171.39.29d (Rigaku Oxford Diffraction, 2017)
Empirical absorption correction using spherical harmonics,
 implemented in SCALE3 ABSPACK scaling algorithm.
;
_exptl_crystal_colour colourless
_exptl_crystal_colour_primary colourless
_exptl_crystal_density_diffrn 1.328
_exptl_crystal_description plate
_exptl_crystal_F_000 2966
_exptl_crystal_size_max 0.498
_exptl_crystal_size_mid 0.4
_exptl_crystal_size_min 0.097
_refine_diff_density_max 1.107
_refine_diff_density_min -0.751
_refine_diff_density_rms 0.122
_refine_ls_extinction_method none
_refine_ls_goodness_of_fit_ref 1.173
_refine_ls_hydrogen_treatment constr
_refine_ls_matrix_type full
_refine_ls_number_parameters 545
_refine_ls_number_reflns 7598
_refine_ls_number_restraints 54
_refine_ls_restrained_S_all 1.182
_refine_ls_R_factor_all 0.1916
_refine_ls_R_factor_gt 0.1590
_refine_ls_shift/su_max 0.000
_refine_ls_shift/su_mean 0.000
_refine_ls_structure_factor_coef Fsqd
_refine_ls_weighting_details 'w=1/[\s^2^(Fo^2^)+(0.1332P)^2^+107.6142P] where P=(Fo^2^+2Fc^2^)/3'
_refine_ls_weighting_scheme calc
_refine_ls_wR_factor_gt 0.3767
_refine_ls_wR_factor_ref 0.3960
_reflns_Friedel_coverage 0.000
_reflns_number_gt 5704
_reflns_number_total 7598
_reflns_threshold_expression 'I > 2\s(I)'
_cod_data_source_file c8sc05477k2.cif
_cod_data_source_block aj0254
_cod_database_code 1550680
_shelx_shelxl_version_number 2017/1
_chemical_oxdiff_formula C19H18N2F3O3S
_shelx_space_group_comment
;
The symmetry employed for this shelxl refinement is uniquely defined
by the following loop, which should always be used as a source of
symmetry information in preference to the above space-group names.
They are only intended as comments.
;
_shelx_estimated_absorpt_t_max 0.982
_shelx_estimated_absorpt_t_min 0.912
_reflns_odcompleteness_completeness 99.71
_reflns_odcompleteness_iscentric 1
_reflns_odcompleteness_theta 26.32
_olex2_refinement_description
;
1. Fixed Uiso
 At 1.2 times of:
  All C(H) groups, All C(H,H) groups
 At 1.5 times of:
  All C(H,H,H) groups
2. Uiso/Uaniso restraints and constraints
Uanis(F01Q) \\sim Ueq: with sigma of 0.007 and sigma for terminal atoms of
0.0002
Uanis(F01D) \\sim Ueq: with sigma of 0.01 and sigma for terminal atoms of 0.002
Uanis(C01E) \\sim Ueq, Uanis(C01J) \\sim Ueq, Uanis(C01K) \\sim Ueq,
Uanis(C01O) \\sim Ueq, Uanis(C01L) \\sim Ueq, Uanis(C01P) \\sim Ueq: with sigma
of 0.01 and sigma for terminal atoms of 0.002
Uanis(C01M) \\sim Ueq: with sigma of 0.01 and sigma for terminal atoms of 0.002
3. Others
 Fixed Sof: H00K(0.5) H00M(0.5) H01Y(0.5) H(0.5) F01D(0.25) F01G(0.5)
 H0AA(0.5) HE(0.5) HF(0.5) H01P(0.5) H01Q(0.5) H01D(0.5) H01E(0.5) H01F(0.5)
 F01Q(0.5) C01U(0.5) H01X(0.5) O1(0.5) O2(0.5) O1AA(0.5) O0AA(0.5) O3(0.5)
 O6(0.5) F13(0.5) F1(0.5) F0AA(0.5) F2(0.5)
4.a Riding coordinates:
 C01J(H0AA,HE,HF), C01O(H01D,H01E,H01F)
4.b Ternary CH refined with riding coordinates:
 C00D(H00D), C00N(H00N), C00P(H00P)
4.c Secondary CH2 refined with riding coordinates:
 C00Z(H00K,H00M), C010(H01Y,H), C01L(H01P,H01Q), C01S(H01S,H01T)
4.d Aromatic/amide H refined with riding coordinates:
 C00L(H00L), C00R(H00R), C00X(H00X), C016(H016), C01R(H01R), C01U(H01X)
4.e Idealised Me refined as rotating group:
 C00I(H00A,H00B,H00C), C00M(H00E,H00F,H00G), C00T(H00H,H00I,H00J), C00Y(H00O,
 H00Q,H00S), C011(H01G,H01H,H01I), C012(H01Z,HA,HB), C017(H01J,H01K,H01L),
 C01C(H01M,H01N,H01O), C01E(H01A,H01B,H01C), C01F(H01,HC,HD), C01K(H1AA,HG,HH),
 C01T(H01U,H01V,H01W)
;
_olex2_submission_special_instructions 'No special instructions were received'
_oxdiff_exptl_absorpt_empirical_details
;
Empirical correction (ABSPACK) includes:
- Absorption correction using spherical harmonics
- Frame scaling
;
_oxdiff_exptl_absorpt_empirical_full_max 2.032
_oxdiff_exptl_absorpt_empirical_full_min 0.399

loop_
_space_group_symop_operation_xyz
'x, y, z'
'-x, y, -z'
'x+1/2, y+1/2, z+1/2'
'-x+1/2, y+1/2, -z+1/2'
'-x, -y, -z'
'x, -y, z'
'-x+1/2, -y+1/2, -z+1/2'
'x+1/2, -y+1/2, z+1/2'

loop_
_atom_site_label
_atom_site_type_symbol
_atom_site_fract_x
_atom_site_fract_y
_atom_site_fract_z
_atom_site_U_iso_or_equiv
_atom_site_adp_type
_atom_site_occupancy
_atom_site_site_symmetry_order
_atom_site_calc_flag
_atom_site_refinement_flags_posn
_atom_site_refinement_flags_adp
_atom_site_refinement_flags_occupancy
_atom_site_disorder_assembly
_atom_site_disorder_group
S001 S 0.39139(12) 0.500000 0.70435(6) 0.0289(6) Uani 1 2 d S T P . .
S002 S 0.03224(12) 0.500000 0.37629(6) 0.0291(6) Uani 1 2 d S T P . .
S003 S 0.21922(12) 0.000000 0.54131(6) 0.0365(7) Uani 1 2 d S T P . .
N004 N 0.3861(3) 0.000000 0.73403(17) 0.0135(13) Uani 1 2 d S T P . .
F005 F 0.5133(3) 0.6010(5) 0.69186(18) 0.0715(17) Uani 1 1 d . . . . .
N006 N 0.0551(4) 1.000000 0.40127(19) 0.0234(16) Uani 1 2 d S T P . .
N007 N 0.2350(4) 0.500000 0.56134(19) 0.0220(15) Uani 1 2 d S T P . .
F008 F 0.5180(4) 0.500000 0.7429(2) 0.092(3) Uani 1 2 d S T P . .
C009 C 0.2931(4) 0.000000 0.6851(2) 0.0151(16) Uani 1 2 d S T P . .
C00A C 0.1755(4) 0.500000 0.5858(2) 0.0228(18) Uani 1 2 d S T P . .
C00B C 0.3719(4) 0.000000 0.6981(2) 0.0179(16) Uani 1 2 d S T P . .
O00C O 0.3757(3) 0.6130(6) 0.7228(2) 0.073(2) Uani 1 1 d . . . . .
C00D C 0.4585(4) 0.000000 0.7569(2) 0.0184(17) Uani 1 2 d S T P . .
H00D H 0.450437 0.000002 0.783411 0.022 Uiso 1 2 calc RS T P . .
C00E C 0.3217(4) 0.000000 0.7544(2) 0.0181(17) Uani 1 2 d S T P . .
C00F C 0.1331(4) 0.500000 0.5174(2) 0.027(2) Uani 1 2 d S T P . .
C00G C 0.4237(4) 0.000000 0.6706(2) 0.0190(17) Uani 1 2 d S T P . .
C00H C 0.0430(4) 1.000000 0.3652(2) 0.0250(19) Uani 1 2 d S T P . .
C00I C 0.3230(4) 0.1197(6) 0.77851(18) 0.0291(14) Uani 1 1 d . . . . .
H00A H 0.363256 0.116353 0.797795 0.044 Uiso 1 1 calc GR . . . .
H00B H 0.279887 0.124290 0.789951 0.044 Uiso 1 1 calc GR . . . .
H00C H 0.326570 0.194408 0.763076 0.044 Uiso 1 1 calc GR . . . .
C00J C -0.0351(5) 1.000000 0.3500(2) 0.0252(19) Uani 1 2 d S T P . .
C00K C 0.2597(5) 0.500000 0.4956(2) 0.026(2) Uani 1 2 d S T P . .
C00L C 0.4454(3) 0.1151(7) 0.65603(16) 0.0281(14) Uani 1 1 d . . . . .
H00L H 0.431465 0.193072 0.665581 0.034 Uiso 1 1 calc R . . . .
C00M C 0.4988(3) 0.1227(6) 0.75099(17) 0.0250(13) Uani 1 1 d . . . . .
H00E H 0.514592 0.120885 0.726574 0.038 Uiso 1 1 calc GR . . . .
H00F H 0.539392 0.129556 0.770029 0.038 Uiso 1 1 calc GR . . . .
H00G H 0.468074 0.195478 0.752615 0.038 Uiso 1 1 calc GR . . . .
C00N C 0.3097(5) 0.500000 0.5803(2) 0.028(2) Uani 1 2 d S T P . .
H00N H 0.305857 0.500003 0.607311 0.034 Uiso 1 2 calc RS T P . .
C00O C 0.5081(5) 0.000000 0.6125(2) 0.032(2) Uani 1 2 d S T P . .
C00P C 0.1253(4) 1.000000 0.4261(2) 0.027(2) Uani 1 2 d S T P . .
H00P H 0.114066 1.000004 0.452011 0.032 Uiso 1 2 calc RS T P . .
C00Q C -0.0122(5) 1.000000 0.4200(2) 0.033(2) Uani 1 2 d S T P . .
C00R C 0.4870(3) 0.1141(7) 0.62775(18) 0.0339(16) Uani 1 1 d . . . . .
H00R H 0.501705 0.192023 0.618471 0.041 Uiso 1 1 calc R . . . .
C00S C 0.2138(5) 0.500000 0.5261(2) 0.0223(18) Uani 1 2 d S T P . .
C00T C 0.2728(3) -0.1215(6) 0.66153(19) 0.0289(14) Uani 1 1 d . . . . .
H00H H 0.294436 -0.118260 0.638734 0.043 Uiso 1 1 calc GR . . . .
H00I H 0.221944 -0.125730 0.655416 0.043 Uiso 1 1 calc GR . . . .
H00J H 0.289453 -0.196454 0.675762 0.043 Uiso 1 1 calc GR . . . .
C00U C 0.4887(5) 0.500000 0.7072(3) 0.031(2) Uani 1 2 d S T P . .
C00V C 0.3267(5) 0.500000 0.4304(2) 0.041(3) Uani 1 2 d S T P . .
C00W C 0.3105(5) 0.000000 0.5316(3) 0.035(2) Uani 1 2 d S T P D .
C00X C 0.2766(4) 0.3877(7) 0.47924(19) 0.0356(16) Uani 1 1 d . . . . .
H00X H 0.265517 0.309877 0.489990 0.043 Uiso 1 1 calc R . . . .
C00Y C 0.1788(5) 0.6193(8) 0.6094(2) 0.049(2) Uani 1 1 d . . . . .
H00O H 0.222109 0.619266 0.626738 0.074 Uiso 1 1 calc GR . . . .
H00Q H 0.138653 0.621336 0.623282 0.074 Uiso 1 1 calc GR . . . .
H00S H 0.177782 0.693771 0.593486 0.074 Uiso 1 1 calc GR . . . .
C00Z C 0.2604(5) 0.000000 0.7222(2) 0.055(4) Uani 1 2 d S T P . .
H00K H 0.230947 0.075825 0.723621 0.066 Uiso 0.5 1 calc R . . . .
H00M H 0.230947 -0.075825 0.723621 0.066 Uiso 0.5 1 calc R . . . .
C010 C 0.1098(5) 0.500000 0.5560(3) 0.045(3) Uani 1 2 d S T P . .
H01Y H 0.081023 0.424280 0.559015 0.054 Uiso 0.5 1 calc R . . . .
H H 0.081023 0.575720 0.559015 0.054 Uiso 0.5 1 calc R . . . .
C011 C -0.0145(4) 1.1196(8) 0.4431(2) 0.0441(19) Uani 1 1 d . . . . .
H01G H 0.019873 1.113061 0.465266 0.066 Uiso 1 1 calc GR . . . .
H01H H -0.061266 1.129712 0.450333 0.066 Uiso 1 1 calc GR . . . .
H01I H -0.003452 1.192874 0.428546 0.066 Uiso 1 1 calc GR . . . .
C012 C 0.3492(4) 0.6235(8) 0.5734(2) 0.0437(19) Uani 1 1 d . . . . .
H01Z H 0.360988 0.623619 0.548111 0.066 Uiso 1 1 calc GR . . . .
HA H 0.392177 0.628614 0.590866 0.066 Uiso 1 1 calc GR . . . .
HB H 0.319446 0.696274 0.576865 0.066 Uiso 1 1 calc GR . . . .
C013 C 0.1213(5) 0.500000 0.3635(3) 0.041(3) Uani 1 2 d S T P A .
C015 C 0.0998(5) 1.000000 0.3406(2) 0.047(3) Uani 1 2 d S T P . .
C016 C 0.3099(4) 0.3864(10) 0.4469(2) 0.049(2) Uani 1 1 d . . . . .
H016 H 0.320840 0.308324 0.436262 0.058 Uiso 1 1 calc R . . . .
C017 C 0.1676(4) 1.1223(9) 0.4219(2) 0.049(2) Uani 1 1 d . . . . .
H01J H 0.190497 1.116855 0.399515 0.073 Uiso 1 1 calc GR . . . .
H01K H 0.203114 1.132326 0.443441 0.073 Uiso 1 1 calc GR . . . .
H01L H 0.136071 1.195102 0.420039 0.073 Uiso 1 1 calc GR . . . .
O018 O 0.3718(7) 0.500000 0.6653(3) 0.123(6) Uani 1 2 d S T P . .
C019 C 0.5533(5) 0.000000 0.5793(3) 0.068(5) Uani 1 2 d S T P . .
C01A C 0.3634(6) 0.500000 0.3948(3) 0.072(5) Uani 1 2 d S T P . .
C01B C 0.2023(6) 0.9417(10) 0.3007(3) 0.072(3) Uani 1 1 d . . . . .
C01C C -0.0536(4) 0.8808(8) 0.3261(2) 0.053(2) Uani 1 1 d . . . . .
H01M H -0.026191 0.880215 0.305293 0.079 Uiso 1 1 calc GR . . . .
H01N H -0.103469 0.881628 0.316633 0.079 Uiso 1 1 calc GR . . . .
H01O H -0.042732 0.805098 0.341137 0.079 Uiso 1 1 calc GR . . . .
F01D F 0.1709(11) 0.500000 0.3876(6) 0.068(5) Uani 0.5 2 d S TU P A 1
C01E C 0.5385(5) -0.1185(9) 0.5548(2) 0.055(2) Uani 1 1 d . U . . .
H01A H 0.551483 -0.194303 0.569475 0.082 Uiso 1 1 calc GR . . . .
H01B H 0.566077 -0.114457 0.534109 0.082 Uiso 1 1 calc GR . . . .
H01C H 0.488740 -0.121917 0.545233 0.082 Uiso 1 1 calc GR . . . .
C01F C 0.1096(4) 0.3782(11) 0.4951(3) 0.072(3) Uani 1 1 d . . . . .
H01 H 0.127016 0.380852 0.471095 0.108 Uiso 1 1 calc GR . . . .
HC H 0.058529 0.373414 0.491372 0.108 Uiso 1 1 calc GR . . . .
HD H 0.128657 0.303765 0.508854 0.108 Uiso 1 1 calc GR . . . .
F01G F 0.1469(7) 0.3701(14) 0.3573(4) 0.088(4) Uani 0.5 1 d . . . A 2
C01J C 0.4444(8) 0.500000 0.4072(4) 0.068(4) Uani 1 2 d S TU P . .
H0AA H 0.468678 0.531360 0.387110 0.102 Uiso 0.5 1 d R . . B -1
HE H 0.459958 0.413860 0.413630 0.102 Uiso 0.5 1 d R . . B -1
HF H 0.454978 0.554780 0.428820 0.102 Uiso 0.5 1 d R . . B -1
C01K C 0.3434(5) 0.3814(10) 0.3707(3) 0.066(3) Uani 1 1 d . U . . .
H1AA H 0.356198 0.305198 0.385275 0.099 Uiso 1 1 calc GR . . . .
HG H 0.368427 0.382644 0.349077 0.099 Uiso 1 1 calc GR . . . .
HH H 0.292966 0.381387 0.362688 0.099 Uiso 1 1 calc GR . . . .
C01L C -0.0700(6) 1.000000 0.3861(3) 0.063(3) Uani 1 2 d S TU P . .
H01P H -0.099805 1.075719 0.386845 0.075 Uiso 0.5 1 calc R . . . .
H01Q H -0.099805 0.924281 0.386844 0.075 Uiso 0.5 1 calc R . . . .
C01M C 0.1240(7) 0.8839(14) 0.3290(3) 0.087(4) Uani 1 1 d . U . . .
C01O C 0.6328(7) 0.000000 0.5963(4) 0.061(3) Uani 1 2 d S TU P . .
H01D H 0.637013 -0.035130 0.621310 0.092 Uiso 0.5 1 d R . . C -1
H01E H 0.650663 0.086670 0.597391 0.092 Uiso 0.5 1 d R . . C -1
H01F H 0.659973 -0.051540 0.581060 0.092 Uiso 0.5 1 d R . . C -1
C01P C 0.2740(8) 0.9251(11) 0.2729(3) 0.084(3) Uani 1 1 d . U . . .
F01Q F 0.1613(9) 0.5723(17) 0.3908(6) 0.107(5) Uani 0.5 1 d . U . A 2
C01R C 0.3271(7) 1.000000 0.2774(5) 0.110(8) Uani 1 2 d S T P . .
H01R H 0.376695 1.000001 0.281525 0.132 Uiso 1 2 calc RS T P . .
C01S C 0.2382(9) 0.9124(16) 0.2312(3) 0.121(6) Uani 1 1 d . . . . .
H01S H 0.191137 0.873658 0.228278 0.146 Uiso 1 1 calc R . . . .
H01T H 0.268325 0.873655 0.214299 0.146 Uiso 1 1 calc R . . . .
C01T C 0.3160(8) 0.8016(15) 0.2839(5) 0.122(6) Uani 1 1 d . . . . .
H01U H 0.343033 0.777814 0.264032 0.183 Uiso 1 1 calc GR . . . .
H01V H 0.283489 0.733410 0.287822 0.183 Uiso 1 1 calc GR . . . .
H01W H 0.347823 0.816072 0.306650 0.183 Uiso 1 1 calc GR . . . .
C01U C 0.1722(10) 0.846(2) 0.3075(4) 0.060(5) Uani 0.5 1 d . . . . .
H01X H 0.180557 0.763146 0.299487 0.072 Uiso 0.5 1 calc R . . . .
O1 O 0.1803(6) -0.0432(8) 0.5083(2) 0.039(3) Uani 0.5 1 d . . . D .
O2 O -0.0078(6) 0.4280(12) 0.3436(3) 0.055(3) Uiso 0.5 1 d . . . E .
O1AA O 0.2207(5) 0.0608(13) 0.5744(3) 0.057(4) Uani 0.5 1 d . . . D 2
O0AA O 0.2066(6) 0.1478(15) 0.5462(4) 0.071(4) Uani 0.5 1 d . . . D 1
O3 O 0.0396(6) 0.5947(12) 0.4083(3) 0.046(3) Uani 0.5 1 d . . . E 2
O6 O 0.0193(8) 0.6132(12) 0.3827(4) 0.060(3) Uani 0.5 1 d . . . E 1
F13 F 0.3549(4) 0.0537(11) 0.5610(3) 0.067(3) Uani 0.5 1 d . . . . .
F1 F 0.1245(5) 0.4501(10) 0.3312(3) 0.062(3) Uani 0.5 1 d . . . A 1
F0AA F 0.3331(9) 0.1030(16) 0.5232(5) 0.071(5) Uani 0.5 1 d . . . D 1
F2 F 0.3188(9) 0.0819(15) 0.5024(4) 0.063(4) Uani 0.5 1 d . . . D 2

loop_
_atom_site_aniso_label
_atom_site_aniso_U_11
_atom_site_aniso_U_22
_atom_site_aniso_U_33
_atom_site_aniso_U_23
_atom_site_aniso_U_13
_atom_site_aniso_U_12
S001 0.0307(12) 0.0334(14) 0.0200(11) 0.000 -0.0070(9) 0.000
S002 0.0234(11) 0.0467(18) 0.0151(10) 0.000 -0.0050(8) 0.000
S003 0.0208(11) 0.074(2) 0.0137(10) 0.000 -0.0036(8) 0.000
N004 0.018(3) 0.009(3) 0.013(3) 0.000 -0.003(2) 0.000
F005 0.070(3) 0.040(3) 0.116(5) 0.009(3) 0.055(3) -0.006(3)
N006 0.020(3) 0.035(4) 0.014(3) 0.000 -0.001(3) 0.000
N007 0.035(4) 0.011(4) 0.020(3) 0.000 0.002(3) 0.000
F008 0.033(4) 0.187(11) 0.051(4) 0.000 -0.013(3) 0.000
C009 0.017(4) 0.014(4) 0.014(3) 0.000 -0.003(3) 0.000
C00A 0.024(4) 0.028(5) 0.016(4) 0.000 0.003(3) 0.000
C00B 0.016(4) 0.022(4) 0.015(4) 0.000 -0.002(3) 0.000
O00C 0.041(3) 0.040(4) 0.141(7) -0.032(4) 0.032(4) -0.008(3)
C00D 0.018(4) 0.025(5) 0.012(3) 0.000 -0.001(3) 0.000
C00E 0.019(4) 0.026(5) 0.008(3) 0.000 -0.002(3) 0.000
C00F 0.020(4) 0.047(6) 0.012(4) 0.000 -0.003(3) 0.000
C00G 0.013(4) 0.035(5) 0.007(3) 0.000 -0.005(3) 0.000
C00H 0.018(4) 0.044(6) 0.012(4) 0.000 -0.001(3) 0.000
C00I 0.035(3) 0.019(3) 0.036(3) 0.004(3) 0.010(3) 0.002(3)
C00J 0.023(4) 0.038(5) 0.014(4) 0.000 -0.001(3) 0.000
C00K 0.023(4) 0.041(6) 0.013(4) 0.000 -0.002(3) 0.000
C00L 0.031(3) 0.030(4) 0.022(3) -0.002(3) 0.001(2) 0.001(3)
C00M 0.026(3) 0.024(3) 0.024(3) -0.008(3) -0.003(2) -0.006(3)
C00N 0.024(4) 0.041(6) 0.017(4) 0.000 -0.009(3) 0.000
C00O 0.020(4) 0.063(7) 0.012(4) 0.000 0.000(3) 0.000
C00P 0.017(4) 0.050(6) 0.012(4) 0.000 -0.006(3) 0.000
C00Q 0.020(4) 0.064(7) 0.015(4) 0.000 0.002(3) 0.000
C00R 0.032(3) 0.041(4) 0.027(3) 0.015(3) 0.001(3) -0.011(3)
C00S 0.033(5) 0.007(4) 0.026(4) 0.000 -0.002(4) 0.000
C00T 0.029(3) 0.010(3) 0.044(4) -0.002(3) -0.006(3) -0.002(2)
C00U 0.037(5) 0.033(6) 0.024(4) 0.000 0.012(4) 0.000
C00V 0.020(4) 0.091(10) 0.011(4) 0.000 -0.004(3) 0.000
C00W 0.028(5) 0.047(7) 0.030(5) 0.000 0.001(4) 0.000
C00X 0.040(4) 0.036(4) 0.032(3) 0.002(3) 0.008(3) 0.008(3)
C00Y 0.060(5) 0.040(5) 0.051(5) -0.020(4) 0.024(4) -0.016(4)
C00Z 0.016(4) 0.136(13) 0.011(4) 0.000 -0.007(3) 0.000
C010 0.027(5) 0.086(9) 0.021(5) 0.000 0.001(4) 0.000
C011 0.047(4) 0.040(5) 0.052(4) 0.007(4) 0.028(4) 0.013(4)
C012 0.037(4) 0.059(5) 0.031(3) -0.007(4) -0.011(3) -0.015(4)
C013 0.025(5) 0.059(8) 0.038(6) 0.000 -0.007(4) 0.000
C015 0.018(4) 0.116(11) 0.007(4) 0.000 -0.002(3) 0.000
C016 0.038(4) 0.079(7) 0.028(4) -0.020(4) 0.005(3) 0.016(4)
C017 0.028(4) 0.071(6) 0.043(4) 0.003(4) -0.005(3) -0.007(4)
O018 0.092(9) 0.243(18) 0.024(5) 0.000 -0.029(5) 0.000
C019 0.022(5) 0.167(16) 0.014(5) 0.000 0.002(4) 0.000
C01A 0.033(6) 0.170(17) 0.014(5) 0.000 0.007(4) 0.000
C01B 0.082(7) 0.058(6) 0.065(6) -0.007(5) -0.029(5) -0.004(5)
C01C 0.044(4) 0.050(5) 0.057(5) 0.012(4) -0.017(4) -0.020(4)
F01D 0.067(5) 0.068(5) 0.068(5) 0.000 0.008(2) 0.000
C01E 0.054(3) 0.060(3) 0.050(3) -0.0023(19) 0.0099(18) 0.0032(19)
C01F 0.027(4) 0.108(9) 0.081(6) -0.072(6) 0.007(4) -0.020(5)
F01G 0.089(9) 0.088(10) 0.094(10) 0.000(8) 0.042(8) 0.038(8)
C01J 0.066(4) 0.071(4) 0.066(4) 0.000 0.010(2) 0.000
C01K 0.065(3) 0.071(3) 0.062(3) -0.0031(19) 0.0102(19) 0.0030(19)
C01L 0.038(5) 0.122(9) 0.027(5) 0.000 0.003(4) 0.000
C01M 0.093(7) 0.123(8) 0.050(5) -0.013(5) 0.034(5) 0.029(6)
C01O 0.060(4) 0.064(4) 0.060(4) 0.000 0.009(2) 0.000
C01P 0.113(7) 0.061(6) 0.078(6) 0.013(5) 0.016(6) 0.019(6)
F01Q 0.094(7) 0.104(7) 0.120(7) -0.007(6) 0.004(6) -0.009(6)
C01R 0.014(6) 0.23(3) 0.091(12) 0.000 0.010(7) 0.000
C01S 0.146(13) 0.159(15) 0.066(7) -0.026(9) 0.040(8) -0.010(11)
C01T 0.121(12) 0.097(12) 0.139(13) 0.039(10) -0.014(10) -0.014(9)
C01U 0.063(11) 0.088(16) 0.036(8) 0.000(9) 0.036(8) 0.018(11)
O1 0.064(6) 0.027(6) 0.021(4) 0.006(3) -0.019(4) -0.022(4)
O1AA 0.040(6) 0.105(11) 0.024(5) -0.025(5) -0.001(4) 0.021(6)
O0AA 0.035(6) 0.084(10) 0.101(11) 0.000(9) 0.028(7) 0.003(6)
O3 0.040(6) 0.063(8) 0.033(6) -0.020(6) 0.001(5) 0.012(5)
O6 0.078(9) 0.033(7) 0.071(9) 0.024(7) 0.013(7) 0.013(6)
F13 0.024(4) 0.094(9) 0.077(7) -0.008(6) -0.016(4) -0.009(4)
F1 0.064(6) 0.090(10) 0.035(4) -0.023(5) 0.013(4) 0.017(5)
F0AA 0.065(9) 0.044(8) 0.112(14) -0.017(10) 0.045(11) -0.015(6)
F2 0.069(9) 0.036(8) 0.091(11) 0.022(8) 0.040(9) 0.000(6)

loop_
_atom_type_symbol
_atom_type_description
_atom_type_scat_dispersion_real
_atom_type_scat_dispersion_imag
_atom_type_scat_source
C C 0.0033 0.0016 'International Tables Vol C Tables 4.2.6.8 and 6.1.1.4'
H H 0.0000 0.0000 'International Tables Vol C Tables 4.2.6.8 and 6.1.1.4'
F F 0.0171 0.0103 'International Tables Vol C Tables 4.2.6.8 and 6.1.1.4'
N N 0.0061 0.0033 'International Tables Vol C Tables 4.2.6.8 and 6.1.1.4'
O O 0.0106 0.0060 'International Tables Vol C Tables 4.2.6.8 and 6.1.1.4'
S S 0.1246 0.1234 'International Tables Vol C Tables 4.2.6.8 and 6.1.1.4'

loop_
_exptl_crystal_face_index_h
_exptl_crystal_face_index_k
_exptl_crystal_face_index_l
_exptl_crystal_face_perp_dist
-25 -2 -7 0.0900
25 -1 13 0.1514
19 10 -14 0.1151
-10 13 9 0.2075
10 -13 -15 0.2482
2 1 -50 0.1639
5 -10 35 0.2924
-7 -1 50 0.1858
7 1 -50 0.1503
-14 -2 46 0.1450
-19 10 12 0.1707
15 1 -45 0.1208
20 -9 -16 0.1878
21 2 -35 0.0838
-24 6 12 0.1329
24 -6 -11 0.1572
24 2 -26 0.0491
-26 -3 14 0.0306
26 2 -12 0.0595

loop_
_geom_angle_atom_site_label_1
_geom_angle_atom_site_label_2
_geom_angle_atom_site_label_3
_geom_angle
_geom_angle_site_symmetry_1
_geom_angle_site_symmetry_3
O00C S001 O00C 114.1(6) . 6_565
O00C S001 C00U 104.3(3) . .
O00C S001 C00U 104.3(3) 6_565 .
O00C S001 O018 115.4(4) 6_565 .
O00C S001 O018 115.4(4) . .
O018 S001 C00U 100.9(6) . .
O2 S002 C013 101.2(5) . .
O2 S002 C013 101.2(5) 6_565 .
O2 S002 O2 59.5(9) 6_565 .
O3 S002 C013 101.4(5) . .
O3 S002 C013 101.4(5) 6_565 .
O3 S002 O2 104.8(7) 6_565 .
O3 S002 O2 154.7(6) . .
O6 S002 C013 105.3(6) 6_565 .
O6 S002 C013 105.3(7) . .
O6 S002 O2 65.1(8) 6_565 .
O6 S002 O2 121.8(9) . .
O6 S002 O2 65.1(8) . 6_565
O6 S002 O2 121.8(9) 6_565 6_565
O6 S002 O3 118.9(10) . 6_565
O6 S002 O3 39.8(7) 6_565 6_565
O6 S002 O6 146.2(12) . 6_565
O1 S003 C00W 104.6(6) . .
O1 S003 C00W 104.6(6) 6 .
O1 S003 O1 37.9(7) . 6
O1 S003 O0AA 109.9(7) . .
O1 S003 O0AA 109.9(7) 6 6
O1 S003 O0AA 72.8(7) . 6
O1 S003 O0AA 72.8(7) 6 .
O1AA S003 C00W 105.1(5) 6 .
O1AA S003 C00W 105.1(5) . .
O1AA S003 O1 148.8(7) . .
O1AA S003 O1 123.4(6) 6 .
O1AA S003 O1AA 56.2(12) 6 .
O0AA S003 C00W 100.7(4) 6 .
O0AA S003 C00W 100.7(4) . .
O0AA S003 O0AA 156.9(9) 6 .
C00B N004 C00D 127.3(7) . .
C00B N004 C00E 114.3(6) . .
C00E N004 C00D 118.4(6) . .
C00H N006 C00P 128.7(7) . .
C00H N006 C00Q 113.3(7) . .
C00P N006 C00Q 118.0(6) . .
C00N N007 C00A 118.1(7) . .
C00S N007 C00A 114.3(7) . .
C00S N007 C00N 127.6(8) . .
C00B C009 C00T 109.7(4) . .
C00B C009 C00T 109.7(4) . 6
C00B C009 C00Z 103.0(6) . .
C00T C009 C00T 110.3(6) . 6
C00T C009 C00Z 112.0(4) . .
C00T C009 C00Z 112.0(4) 6 .
N007 C00A C010 101.2(6) . .
C00Y C00A N007 110.4(5) . .
C00Y C00A N007 110.4(5) 6_565 .
C00Y C00A C00Y 111.6(8) 6_565 .
C00Y C00A C010 111.4(5) . .
C00Y C00A C010 111.4(6) 6_565 .
N004 C00B C009 112.5(7) . .
N004 C00B C00G 126.8(7) . .
C00G C00B C009 120.7(6) . .
N004 C00D H00D 106.3 . .
N004 C00D C00M 111.3(4) . 6
N004 C00D C00M 111.3(4) . .
C00M C00D H00D 106.3 . .
C00M C00D H00D 106.3 6 .
C00M C00D C00M 114.6(7) . 6
N004 C00E C00I 108.9(4) . 6
N004 C00E C00I 108.9(4) . .
N004 C00E C00Z 102.5(6) . .
C00I C00E C00I 110.7(7) . 6
C00I C00E C00Z 112.7(4) . .
C00I C00E C00Z 112.7(5) 6 .
C00S C00F C01F 108.8(5) . .
C00S C00F C01F 108.8(5) . 6_565
C010 C00F C00S 102.8(7) . .
C010 C00F C01F 112.3(6) . .
C010 C00F C01F 112.3(6) . 6_565
C01F C00F C01F 111.5(10) 6_565 .
C00L C00G C00B 120.4(4) 6 .
C00L C00G C00B 120.4(4) . .
C00L C00G C00L 118.9(7) . 6
N006 C00H C00J 113.8(7) . .
N006 C00H C015 123.5(8) . .
C015 C00H C00J 122.7(7) . .
C00E C00I H00A 109.5 . .
C00E C00I H00B 109.5 . .
C00E C00I H00C 109.5 . .
H00A C00I H00B 109.5 . .
H00A C00I H00C 109.5 . .
H00B C00I H00C 109.5 . .
C00H C00J C01C 110.3(5) . 6_575
C00H C00J C01C 110.3(5) . .
C00H C00J C01L 101.8(7) . .
C01C C00J C01C 109.1(8) . 6_575
C01C C00J C01L 112.6(5) . .
C01C C00J C01L 112.6(5) 6_575 .
C00X C00K C00S 120.7(4) 6_565 .
C00X C00K C00S 120.7(4) . .
C00X C00K C00X 117.8(8) 6_565 .
C00G C00L H00L 119.9 . .
C00R C00L C00G 120.1(7) . .
C00R C00L H00L 119.9 . .
C00D C00M H00E 109.5 . .
C00D C00M H00F 109.5 . .
C00D C00M H00G 109.5 . .
H00E C00M H00F 109.5 . .
H00E C00M H00G 109.5 . .
H00F C00M H00G 109.5 . .
N007 C00N H00N 105.2 . .
N007 C00N C012 112.6(5) . .
N007 C00N C012 112.6(5) . 6_565
C012 C00N H00N 105.2 . .
C012 C00N H00N 105.2 6_565 .
C012 C00N C012 115.0(9) . 6_565
C00R C00O C00R 117.6(8) 6 .
C00R C00O C019 121.2(4) . .
C00R C00O C019 121.2(4) 6 .
N006 C00P H00P 106.0 . .
N006 C00P C017 112.3(5) . 6_575
N006 C00P C017 112.3(5) . .
C017 C00P H00P 106.0 . .
C017 C00P H00P 106.0 6_575 .
C017 C00P C017 113.4(8) . 6_575
N006 C00Q C01L 101.9(7) . .
C011 C00Q N006 109.3(5) . .
C011 C00Q N006 109.3(5) 6_575 .
C011 C00Q C011 112.2(8) 6_575 .
C011 C00Q C01L 111.8(5) . .
C011 C00Q C01L 111.8(5) 6_575 .
C00L C00R C00O 121.6(7) . .
C00L C00R H00R 119.2 . .
C00O C00R H00R 119.2 . .
N007 C00S C00F 112.3(8) . .
N007 C00S C00K 126.3(8) . .
C00K C00S C00F 121.4(7) . .
C009 C00T H00H 109.5 . .
C009 C00T H00I 109.5 . .
C009 C00T H00J 109.5 . .
H00H C00T H00I 109.5 . .
H00H C00T H00J 109.5 . .
H00I C00T H00J 109.5 . .
F005 C00U S001 113.0(5) 6_565 .
F005 C00U S001 113.0(5) . .
F005 C00U F005 107.7(8) 6_565 .
F005 C00U F008 106.3(6) . .
F005 C00U F008 106.3(6) 6_565 .
F008 C00U S001 110.2(6) . .
C016 C00V C016 118.3(9) . 6_565
C016 C00V C01A 120.9(4) 6_565 .
C016 C00V C01A 120.9(4) . .
F13 C00W S003 110.9(7) 6 .
F13 C00W S003 110.9(7) . .
F13 C00W F13 47.9(10) . 6
F0AA C00W S003 115.3(10) 6 .
F0AA C00W S003 115.3(10) . .
F0AA C00W F13 68.3(10) . .
F0AA C00W F13 110.5(13) 6 .
F0AA C00W F13 68.3(10) 6 6
F0AA C00W F13 110.5(13) . 6
F0AA C00W F0AA 125.2(17) 6 .
F0AA C00W F2 34.9(8) 6 6
F0AA C00W F2 106.3(12) . 6
F2 C00W S003 110.7(9) 6 .
F2 C00W S003 110.7(9) . .
F2 C00W F13 102.2(9) . .
F2 C00W F13 135.6(11) 6 .
F2 C00W F2 76.6(14) . 6
C00K C00X H00X 119.2 . .
C00K C00X C016 121.6(8) . .
C016 C00X H00X 119.2 . .
C00A C00Y H00O 109.5 . .
C00A C00Y H00Q 109.5 . .
C00A C00Y H00S 109.5 . .
H00O C00Y H00Q 109.5 . .
H00O C00Y H00S 109.5 . .
H00Q C00Y H00S 109.5 . .
C009 C00Z H00K 110.2 . .
C009 C00Z H00M 110.2 . .
C00E C00Z C009 107.6(7) . .
C00E C00Z H00K 110.2 . .
C00E C00Z H00M 110.2 . .
H00K C00Z H00M 108.5 . .
C00A C010 H01Y 109.8 . .
C00A C010 H 109.8 . .
C00F C010 C00A 109.3(8) . .
C00F C010 H01Y 109.8 . .
C00F C010 H 109.8 . .
H01Y C010 H 108.3 . .
C00Q C011 H01G 109.5 . .
C00Q C011 H01H 109.5 . .
C00Q C011 H01I 109.5 . .
H01G C011 H01H 109.5 . .
H01G C011 H01I 109.5 . .
H01H C011 H01I 109.5 . .
C00N C012 H01Z 109.5 . .
C00N C012 HA 109.5 . .
C00N C012 HB 109.5 . .
H01Z C012 HA 109.5 . .
H01Z C012 HB 109.5 . .
HA C012 HB 109.5 . .
F01D C013 S002 119.4(13) . .
F01D C013 F01G 82.2(9) . 6_565
F01D C013 F01Q 34.6(8) . 6_565
F01D C013 F1 122.0(13) . 6_565
F01D C013 F1 122.0(13) . .
F01G C013 S002 112.2(7) . .
F01G C013 S002 112.2(7) 6_565 .
F01G C013 F01G 135.0(13) 6_565 .
F01Q C013 S002 105.4(10) . .
F01Q C013 S002 105.4(10) 6_565 .
F01Q C013 F01G 56.0(9) 6_565 .
F01Q C013 F01G 116.6(12) . .
F1 C013 S002 112.8(7) . .
F1 C013 S002 112.8(7) 6_565 .
F1 C013 F01G 55.3(7) 6_565 6_565
F1 C013 F01G 100.5(11) . 6_565
F1 C013 F01Q 109.5(11) . 6_565
F1 C013 F01Q 140.9(13) 6_565 6_565
F1 C013 F1 47.9(11) . 6_565
C01M C015 C00H 118.6(6) . .
C01M C015 C00H 118.6(6) 6_575 .
C01M C015 C01M 122.8(12) 6_575 .
C00V C016 C00X 120.3(8) . .
C00V C016 H016 119.8 . .
C00X C016 H016 119.8 . .
C00P C017 H01J 109.5 . .
C00P C017 H01K 109.5 . .
C00P C017 H01L 109.5 . .
H01J C017 H01K 109.5 . .
H01J C017 H01L 109.5 . .
H01K C017 H01L 109.5 . .
C01E C019 C00O 111.4(6) 6 .
C01E C019 C00O 111.4(6) . .
C01E C019 C01E 108.5(9) 6 .
C01E C019 C01O 108.9(6) . .
C01E C019 C01O 108.9(6) 6 .
C01O C019 C00O 107.7(8) . .
C00V C01A C01J 107.6(9) . .
C01K C01A C00V 111.4(6) 6_565 .
C01K C01A C00V 111.4(6) . .
C01K C01A C01J 109.1(7) 6_565 .
C01K C01A C01J 109.1(7) . .
C01K C01A C01K 108.1(10) 6_565 .
C01B C01B C01M 107.5(5) 6_575 .
C01B C01B C01P 95.5(5) 6_575 .
C01P C01B C01M 156.9(8) . .
C01U C01B C01B 146.9(10) . 6_575
C01U C01B C01M 40.1(10) . .
C01U C01B C01P 116.9(12) . .
C00J C01C H01M 109.5 . .
C00J C01C H01N 109.5 . .
C00J C01C H01O 109.5 . .
H01M C01C H01N 109.5 . .
H01M C01C H01O 109.5 . .
H01N C01C H01O 109.5 . .
C019 C01E H01A 109.5 . .
C019 C01E H01B 109.5 . .
C019 C01E H01C 109.5 . .
H01A C01E H01B 109.5 . .
H01A C01E H01C 109.5 . .
H01B C01E H01C 109.5 . .
C00F C01F H01 109.5 . .
C00F C01F HC 109.5 . .
C00F C01F HD 109.5 . .
H01 C01F HC 109.5 . .
H01 C01F HD 109.5 . .
HC C01F HD 109.5 . .
F01Q F01G C013 58.9(10) 6_565 .
C01A C01J H0AA 109.8 . .
C01A C01J HE 109.4 . .
C01A C01J HF 109.1 . .
H0AA C01J HE 109.5 . .
H0AA C01J HF 109.5 . .
HE C01J HF 109.5 . .
C01A C01K H1AA 109.5 . .
C01A C01K HG 109.5 . .
C01A C01K HH 109.5 . .
H1AA C01K HG 109.5 . .
H1AA C01K HH 109.5 . .
HG C01K HH 109.5 . .
C00J C01L H01P 109.8 . .
C00J C01L H01Q 109.8 . .
C00Q C01L C00J 109.3(9) . .
C00Q C01L H01P 109.8 . .
C00Q C01L H01Q 109.8 . .
H01P C01L H01Q 108.3 . .
C015 C01M C01B 100.9(9) . .
C01U C01M C015 135.7(16) . .
C01U C01M C01B 35.0(11) . .
C019 C01O H01D 108.9 . .
C019 C01O H01E 109.5 . .
C019 C01O H01F 109.9 . .
H01D C01O H01E 109.4 . .
H01D C01O H01F 109.5 . .
H01E C01O H01F 109.5 . .
C01P C01P C01B 84.5(5) 6_575 .
C01P C01P C01S 94.9(7) 6_575 .
C01R C01P C01B 121.2(12) . .
C01R C01P C01P 52.1(6) . 6_575
C01R C01P C01S 114.3(13) . .
C01R C01P C01T 96.0(10) . .
C01S C01P C01B 106.0(10) . .
C01T C01P C01B 110.0(10) . .
C01T C01P C01P 146.8(8) . 6_575
C01T C01P C01S 108.6(11) . .
C013 F01Q F01Q 57.0(8) . 6_565
F01G F01Q C013 65.1(11) 6_565 .
C01P C01R C01P 75.8(13) . 6_575
C01P C01R H01R 142.1 6_575 .
C01P C01R H01R 142.1 . .
C01P C01S C01S 85.1(7) . 6_575
C01P C01S H01S 114.5 . .
C01P C01S H01T 114.5 . .
C01S C01S H01S 114.5 6_575 .
C01S C01S H01T 114.5 6_575 .
H01S C01S H01T 111.6 . .
C01P C01T H01U 109.5 . .
C01P C01T H01V 109.5 . .
C01P C01T H01W 109.5 . .
H01U C01T H01V 109.5 . .
H01U C01T H01W 109.5 . .
H01V C01T H01W 109.5 . .
C01B C01U C01M 104.9(19) . .
C01B C01U H01X 127.5 . .
C01M C01U H01X 127.5 . .
S003 O1 O0AA 58.4(6) . 6
O1 O1 S003 71.1(4) 6 .
O1 O1 O0AA 128.2(6) 6 6
O2 O2 S002 60.3(5) 6_565 .
O6 O2 S002 48.4(6) 6_565 .
O6 O2 O2 106.7(7) 6_565 6_565
O1AA O1AA S003 61.9(6) 6 .
S003 O0AA O1 48.7(5) . 6
S002 O6 O2 66.5(9) . 6_565
C00W F13 F0AA 50.3(7) . .
F13 F13 C00W 66.1(5) 6 .
F13 F13 F0AA 110.6(7) 6 .
F1 F1 C013 66.0(6) 6_565 .
C00W F0AA F13 61.4(11) . .
C00W F2 F2 51.7(7) . 6

loop_
_geom_bond_atom_site_label_1
_geom_bond_atom_site_label_2
_geom_bond_distance
_geom_bond_site_symmetry_2
S001 O00C 1.397(6) .
S001 O00C 1.397(6) 6_565
S001 C00U 1.830(10) .
S001 O018 1.398(9) .
S002 C013 1.802(11) .
S002 O2 1.507(12) 6_565
S002 O2 1.507(12) .
S002 O3 1.503(10) .
S002 O3 1.503(10) 6_565
S002 O6 1.228(13) 6_565
S002 O6 1.228(13) .
S003 C00W 1.805(10) .
S003 O1 1.382(8) 6
S003 O1 1.382(8) .
S003 O1AA 1.339(9) 6
S003 O1AA 1.339(10) .
S003 O0AA 1.566(16) .
S003 O0AA 1.566(16) 6
N004 C00B 1.279(10) .
N004 C00D 1.502(9) .
N004 C00E 1.500(10) .
F005 C00U 1.299(7) .
N006 C00H 1.282(10) .
N006 C00P 1.498(10) .
N006 C00Q 1.515(11) .
N007 C00A 1.512(11) .
N007 C00N 1.486(11) .
N007 C00S 1.273(11) .
F008 C00U 1.325(12) .
C009 C00B 1.502(10) .
C009 C00T 1.537(7) .
C009 C00T 1.537(7) 6
C009 C00Z 1.537(12) .
C00A C00Y 1.497(8) .
C00A C00Y 1.497(8) 6_565
C00A C010 1.530(12) .
C00B C00G 1.477(11) .
C00D H00D 0.9800 .
C00D C00M 1.514(7) .
C00D C00M 1.514(7) 6
C00E C00I 1.510(8) .
C00E C00I 1.510(8) 6
C00E C00Z 1.525(11) .
C00F C00S 1.517(12) .
C00F C010 1.503(12) .
C00F C01F 1.531(9) .
C00F C01F 1.531(9) 6_565
C00G C00L 1.388(8) .
C00G C00L 1.388(8) 6
C00H C00J 1.507(11) .
C00H C015 1.475(12) .
C00I H00A 0.9600 .
C00I H00B 0.9600 .
C00I H00C 0.9600 .
C00J C01C 1.519(10) 6_575
C00J C01C 1.519(10) .
C00J C01L 1.528(13) .
C00K C00S 1.481(12) .
C00K C00X 1.361(8) .
C00K C00X 1.361(8) 6_565
C00L H00L 0.9300 .
C00L C00R 1.362(9) .
C00M H00E 0.9600 .
C00M H00F 0.9600 .
C00M H00G 0.9600 .
C00N H00N 0.9800 .
C00N C012 1.520(9) .
C00N C012 1.520(9) 6_565
C00O C00R 1.385(9) 6
C00O C00R 1.385(9) .
C00O C019 1.551(12) .
C00P H00P 0.9800 .
C00P C017 1.519(9) 6_575
C00P C017 1.519(10) .
C00Q C011 1.496(9) .
C00Q C011 1.496(9) 6_575
C00Q C01L 1.521(14) .
C00R H00R 0.9300 .
C00T H00H 0.9600 .
C00T H00I 0.9600 .
C00T H00J 0.9600 .
C00V C016 1.373(10) .
C00V C016 1.373(10) 6_565
C00V C01A 1.530(13) .
C00W F13 1.375(13) .
C00W F13 1.375(13) 6
C00W F0AA 1.204(17) 6
C00W F0AA 1.204(17) .
C00W F2 1.373(17) .
C00W F2 1.373(17) 6
C00X H00X 0.9300 .
C00X C016 1.390(10) .
C00Y H00O 0.9600 .
C00Y H00Q 0.9600 .
C00Y H00S 0.9600 .
C00Z H00K 0.9700 .
C00Z H00M 0.9700 .
C010 H01Y 0.9700 .
C010 H 0.9700 .
C011 H01G 0.9600 .
C011 H01H 0.9600 .
C011 H01I 0.9600 .
C012 H01Z 0.9600 .
C012 HA 0.9600 .
C012 HB 0.9600 .
C013 F01D 1.19(2) .
C013 F01G 1.459(13) 6_565
C013 F01G 1.459(13) .
C013 F01Q 1.378(19) .
C013 F01Q 1.378(19) 6_565
C013 F1 1.274(13) .
C013 F1 1.275(13) 6_565
C015 C01M 1.372(13) .
C015 C01M 1.372(13) 6_575
C016 H016 0.9300 .
C017 H01J 0.9600 .
C017 H01K 0.9600 .
C017 H01L 0.9600 .
C019 C01E 1.516(10) .
C019 C01E 1.516(10) 6
C019 C01O 1.548(16) .
C01A C01J 1.539(18) .
C01A C01K 1.522(11) .
C01A C01K 1.522(11) 6_565
C01B C01B 1.21(2) 6_575
C01B C01M 1.993(17) .
C01B C01P 1.794(18) .
C01B C01U 1.18(2) .
C01C H01M 0.9600 .
C01C H01N 0.9600 .
C01C H01O 0.9600 .
C01E H01A 0.9600 .
C01E H01B 0.9600 .
C01E H01C 0.9600 .
C01F H01 0.9600 .
C01F HC 0.9600 .
C01F HD 0.9600 .
F01G F01Q 1.33(2) 6_565
C01J H0AA 0.9597 .
C01J HE 0.9598 .
C01J HF 0.9599 .
C01K H1AA 0.9600 .
C01K HG 0.9600 .
C01K HH 0.9600 .
C01L H01P 0.9700 .
C01L H01Q 0.9700 .
C01M C01U 1.328(17) .
C01O H01D 0.9601 .
C01O H01E 0.9599 .
C01O H01F 0.9598 .
C01P C01P 1.55(2) 6_575
C01P C01R 1.265(16) .
C01P C01S 1.562(17) .
C01P C01T 1.534(18) .
F01Q F01Q 1.50(4) 6_565
C01R H01R 0.9300 .
C01S C01S 1.82(3) 6_575
C01S H01S 0.9700 .
C01S H01T 0.9700 .
C01T H01U 0.9600 .
C01T H01V 0.9600 .
C01T H01W 0.9600 .
C01U H01X 0.9300 .
O1 O1 0.897(17) 6
O1 O0AA 1.757(17) 6
O2 O2 1.49(2) 6_565
O2 O6 1.490(19) 6_565
O1AA O1AA 1.26(3) 6
F13 F13 1.12(2) 6
F13 F0AA 1.45(2) .
F1 F1 1.04(2) 6_565
F2 F2 1.70(3) 6

loop_
_exptl_oxdiff_crystal_face_indexfrac_h
_exptl_oxdiff_crystal_face_indexfrac_k
_exptl_oxdiff_crystal_face_indexfrac_l
_exptl_oxdiff_crystal_face_x
_exptl_oxdiff_crystal_face_y
_exptl_oxdiff_crystal_face_z
-25.4455 -2.0571 -6.9036 -0.9449 -0.1708 0.2792
24.7197 -0.5682 12.5142 0.8661 0.1565 -0.4748
19.0541 9.9037 -13.7548 0.8767 0.1586 0.4542
-10.1223 13.3865 9.2952 0.1248 -0.6918 0.7112
10.1860 -13.0465 -14.6293 -0.1378 0.7638 -0.6306
2.1713 1.0141 -50.2930 -0.1390 0.7671 0.6263
5.0543 -10.0316 35.1539 0.0257 -0.1598 -1.0045
-7.0250 -1.0181 50.0317 -0.0240 -0.8278 -0.5653
7.0250 1.0181 -50.0317 0.0240 0.8278 0.5653
-14.0172 -2.0129 46.0107 -0.3073 -0.8290 -0.4857
-19.0870 10.0208 11.8377 -0.2664 -0.7464 0.6120
15.0243 1.0105 -44.9958 0.3145 0.8580 0.4091
20.0823 -9.0185 -15.8477 0.3114 0.7900 -0.5237
21.0126 2.0033 -34.9729 0.5933 0.7539 0.2700
-24.0588 6.0191 11.8585 -0.5565 -0.6893 0.4618
24.0582 -6.0195 -10.8575 0.5613 0.6740 -0.4738
24.0080 1.9974 -25.9526 0.7365 0.6561 0.1263
-25.9939 -2.9921 13.9432 -0.8916 -0.4682 -0.0115
26.0001 1.9899 -11.9312 0.8703 0.4685 -0.0650
